data_7720219
loop_
_publ_author_name
'Burlak, Pavel V.'
'Cheplakova, Anastasia M.'
'Samsonenko, Denis G.'
'Vinogradov, Andrey V.'
'Kovalenko, Konstantin A.'
'Fedin, Vladimir P.'

_publ_section_title
;
 Confinement of Cd(II) by 2,2'-bipyridyl: control of structural
 transformations and porosity in perfluorinated biphenyldicarboxylate
 MOFs.
;
_journal_issue 7
_journal_name_full 'Dalton transactions (Cambridge, England : 2003)'
_journal_page_first 2937
_journal_page_last 2947
_journal_paper_doi 10.1039/d5dt02607e
_journal_volume 55
_journal_year 2026
_chemical_absolute_configuration unk
_chemical_formula_sum 'C50 H24 Cd2 F16 N4 O10'
_chemical_formula_weight 1369.53
_space_group_crystal_system tetragonal
_space_group_IT_number 92
_space_group_name_Hall 'P 4abw 2nw'
_space_group_name_H-M_alt 'P 41 21 2'
_atom_sites_solution_hydrogens geom
_atom_sites_solution_primary dual
_atom_sites_solution_secondary difmap
_audit_creation_method SHELXL-2018/3
_audit_update_record
;
2025-09-12 deposited with the CCDC.	2025-12-19 downloaded from the CCDC.
;
_cell_angle_alpha 90
_cell_angle_beta 90
_cell_angle_gamma 90
_cell_formula_units_Z 16
_cell_length_a 30.7327(2)
_cell_length_b 30.7327(2)
_cell_length_c 20.4403(2)
_cell_measurement_reflns_used 35715
_cell_measurement_temperature 140(2)
_cell_measurement_theta_max 28.59
_cell_measurement_theta_min 2.09
_cell_volume 19305.8(3)
_computing_cell_refinement 'CrysAlisPro 1.171.40.84a (Rigaku OD, 2018)'
_computing_data_collection 'CrysAlisPro 1.171.40.84a (Rigaku OD, 2018)'
_computing_data_reduction 'CrysAlisPro 1.171.40.84a (Rigaku OD, 2018)'
_computing_molecular_graphics 'ShelXle (H\"ubschle, 2011)'
_computing_publication_material 'CIFTAB (Sheldrick, 2015)'
_computing_structure_refinement 'SHELXL-2018 (Sheldrick, 2015)'
_computing_structure_solution 'SHELXT-2018 (Sheldrick, 2015)'
_diffrn_ambient_temperature 140(2)
_diffrn_detector 'CCD plate'
_diffrn_detector_area_resol_mean 10.6
_diffrn_detector_type AtlasS2
_diffrn_measured_fraction_theta_full 0.999
_diffrn_measured_fraction_theta_max 0.897
_diffrn_measurement_device 'four-circle diffractometer'
_diffrn_measurement_device_type 'New Xcalibur, AtlasS2'
_diffrn_measurement_method '\w scans'
_diffrn_radiation_monochromator graphite
_diffrn_radiation_probe x-ray
_diffrn_radiation_source 'fine-focus sealed tube'
_diffrn_radiation_type MoK\a
_diffrn_radiation_wavelength 0.71073
_diffrn_reflns_av_R_equivalents 0.0229
_diffrn_reflns_av_unetI/netI 0.0288
_diffrn_reflns_Laue_measured_fraction_full 0.999
_diffrn_reflns_Laue_measured_fraction_max 0.897
_diffrn_reflns_limit_h_max 40
_diffrn_reflns_limit_h_min -38
_diffrn_reflns_limit_k_max 39
_diffrn_reflns_limit_k_min -31
_diffrn_reflns_limit_l_max 27
_diffrn_reflns_limit_l_min -26
_diffrn_reflns_number 64566
_diffrn_reflns_point_group_measured_fraction_full 0.999
_diffrn_reflns_point_group_measured_fraction_max 0.863
_diffrn_reflns_theta_full 25.242
_diffrn_reflns_theta_max 28.857
_diffrn_reflns_theta_min 2.096
_diffrn_source 'sealed X-ray tube'
_exptl_absorpt_coefficient_mu 1.009
_exptl_absorpt_correction_T_max 1.00000
_exptl_absorpt_correction_T_min 0.98415
_exptl_absorpt_correction_type multi-scan
_exptl_absorpt_process_details
;
CrysAlisPro 1.171.40.84a (Rigaku Oxford Diffraction, 2020)
Empirical absorption correction using spherical harmonics,
implemented in SCALE3 ABSPACK scaling algorithm.
;
_exptl_crystal_colour colorless
_exptl_crystal_density_diffrn 1.885
_exptl_crystal_description block
_exptl_crystal_F_000 10752
_exptl_crystal_size_max 0.250
_exptl_crystal_size_mid 0.200
_exptl_crystal_size_min 0.150
_refine_diff_density_max 0.487
_refine_diff_density_min -0.381
_refine_diff_density_rms 0.059
_refine_ls_abs_structure_details
;
 Refined as an inversion twin.
;
_refine_ls_abs_structure_Flack 0.344(10)
_refine_ls_extinction_method none
_refine_ls_goodness_of_fit_ref 1.039
_refine_ls_hydrogen_treatment constr
_refine_ls_matrix_type full
_refine_ls_number_parameters 1406
_refine_ls_number_reflns 21862
_refine_ls_number_restraints 0
_refine_ls_restrained_S_all 1.039
_refine_ls_R_factor_all 0.0268
_refine_ls_R_factor_gt 0.0232
_refine_ls_shift/su_max 0.003
_refine_ls_shift/su_mean 0.000
_refine_ls_structure_factor_coef Fsqd
_refine_ls_weighting_details 'w=1/[\s^2^(Fo^2^)+(0.0238P)^2^+5.3353P] where P=(Fo^2^+2Fc^2^)/3'
_refine_ls_weighting_scheme calc
_refine_ls_wR_factor_gt 0.0504
_refine_ls_wR_factor_ref 0.0514
_reflns_Friedel_coverage 0.771
_reflns_Friedel_fraction_full 1.000
_reflns_Friedel_fraction_max 0.823
_reflns_number_gt 20477
_reflns_number_total 21862
_reflns_threshold_expression 'I > 2\s(I)'
_cod_data_source_file d5dt02607e2.cif
_cod_data_source_block gv73_sq
_cod_database_code 7720219
_shelx_shelxl_version_number 2018/3
_shelx_space_group_comment
;
The symmetry employed for this shelxl refinement is uniquely defined
by the following loop, which should always be used as a source of
symmetry information in preference to the above space-group names.
They are only intended as comments.
;
_shelx_estimated_absorpt_t_min 0.786
_shelx_estimated_absorpt_t_max 0.863

loop_
_space_group_symop_operation_xyz
'x, y, z'
'-x, -y, z+1/2'
'-y+1/2, x+1/2, z+1/4'
'y+1/2, -x+1/2, z+3/4'
'-x+1/2, y+1/2, -z+1/4'
'x+1/2, -y+1/2, -z+3/4'
'y, x, -z'
'-y, -x, -z+1/2'

loop_
_atom_site_label
_atom_site_type_symbol
_atom_site_fract_x
_atom_site_fract_y
_atom_site_fract_z
_atom_site_U_iso_or_equiv
_atom_site_adp_type
_atom_site_occupancy
_atom_site_site_symmetry_order
_atom_site_calc_flag
_atom_site_refinement_flags_posn
_atom_site_refinement_flags_adp
_atom_site_refinement_flags_occupancy
_atom_site_disorder_assembly
_atom_site_disorder_group
Cd1 Cd 0.01767(2) 0.72413(2) 0.44842(2) 0.01417(5) Uani 1 1 d . . . . .
Cd2 Cd 0.00782(2) 0.22317(2) 0.27306(2) 0.01425(5) Uani 1 1 d . . . . .
Cd3 Cd 0.52192(2) 0.76539(2) 0.47856(2) 0.01440(5) Uani 1 1 d . . . . .
Cd4 Cd 0.51190(2) 0.26365(2) 0.29730(2) 0.01429(5) Uani 1 1 d . . . . .
N11 N -0.02979(9) 0.72000(9) 0.53666(13) 0.0205(6) Uani 1 1 d . . . . .
N12 N 0.05380(10) 0.69593(10) 0.54105(14) 0.0230(6) Uani 1 1 d . . . . .
C10 C -0.07111(12) 0.73303(13) 0.53292(18) 0.0278(8) Uani 1 1 d . . . . .
H10 H -0.080427 0.747682 0.494471 0.033 Uiso 1 1 calc R U . . .
C11 C -0.10070(13) 0.72629(15) 0.58188(19) 0.0351(10) Uani 1 1 d . . . . .
H11 H -0.129752 0.736526 0.577961 0.042 Uiso 1 1 calc R U . . .
C12 C -0.08725(14) 0.70423(15) 0.63715(19) 0.0378(11) Uani 1 1 d . . . . .
H12 H -0.107054 0.698702 0.671856 0.045 Uiso 1 1 calc R U . . .
C13 C -0.04526(13) 0.69051(14) 0.64119(18) 0.0312(9) Uani 1 1 d . . . . .
H13 H -0.035670 0.674820 0.678551 0.037 Uiso 1 1 calc R U . . .
C14 C -0.01669(12) 0.69937(11) 0.59115(15) 0.0187(7) Uani 1 1 d . . . . .
C15 C 0.03045(12) 0.68745(11) 0.59432(16) 0.0195(8) Uani 1 1 d . . . . .
C16 C 0.04896(14) 0.66972(12) 0.65006(17) 0.0278(9) Uani 1 1 d . . . . .
H16 H 0.031830 0.664388 0.687915 0.033 Uiso 1 1 calc R U . . .
C17 C 0.09312(15) 0.65987(13) 0.64946(18) 0.0344(10) Uani 1 1 d . . . . .
H17 H 0.106699 0.647861 0.687111 0.041 Uiso 1 1 calc R U . . .
C18 C 0.11663(14) 0.66764(15) 0.59431(19) 0.0362(10) Uani 1 1 d . . . . .
H18 H 0.146737 0.660735 0.592501 0.043 Uiso 1 1 calc R U . . .
C19 C 0.09587(13) 0.68574(14) 0.54113(19) 0.0338(9) Uani 1 1 d . . . . .
H19 H 0.112384 0.691205 0.502708 0.041 Uiso 1 1 calc R U . . .
N21 N -0.03911(9) 0.21558(9) 0.18393(13) 0.0184(6) Uani 1 1 d . . . . .
N22 N 0.04497(10) 0.19209(10) 0.18322(14) 0.0229(7) Uani 1 1 d . . . . .
C20 C -0.08067(12) 0.22771(13) 0.18617(17) 0.0265(8) Uani 1 1 d . . . . .
H20 H -0.090977 0.242006 0.224358 0.032 Uiso 1 1 calc R U . . .
C21 C -0.10929(12) 0.22048(14) 0.13579(19) 0.0336(10) Uani 1 1 d . . . . .
H21 H -0.138699 0.229795 0.138823 0.040 Uiso 1 1 calc R U . . .
C22 C -0.09434(14) 0.19934(15) 0.08057(19) 0.0372(10) Uani 1 1 d . . . . .
H22 H -0.113461 0.193474 0.045130 0.045 Uiso 1 1 calc R U . . .
C23 C -0.05192(13) 0.18703(13) 0.07761(17) 0.0292(9) Uani 1 1 d . . . . .
H23 H -0.041165 0.172529 0.039884 0.035 Uiso 1 1 calc R U . . .
C24 C -0.02430(12) 0.19567(11) 0.12979(15) 0.0187(7) Uani 1 1 d . . . . .
C25 C 0.02228(12) 0.18348(11) 0.12915(16) 0.0198(7) Uani 1 1 d . . . . .
C26 C 0.04146(15) 0.16447(14) 0.0746(2) 0.0351(10) Uani 1 1 d . . . . .
H26 H 0.025095 0.159221 0.035954 0.042 Uiso 1 1 calc R U . . .
C27 C 0.08498(16) 0.15342(16) 0.0781(2) 0.0449(12) Uani 1 1 d . . . . .
H27 H 0.098896 0.140225 0.041598 0.054 Uiso 1 1 calc R U . . .
C28 C 0.10792(14) 0.16146(14) 0.1338(2) 0.0382(11) Uani 1 1 d . . . . .
H28 H 0.137775 0.153694 0.136828 0.046 Uiso 1 1 calc R U . . .
C29 C 0.08719(13) 0.18091(14) 0.1852(2) 0.0325(9) Uani 1 1 d . . . . .
H29 H 0.103290 0.186742 0.223943 0.039 Uiso 1 1 calc R U . . .
N31 N 0.53043(9) 0.80075(9) 0.57845(13) 0.0197(6) Uani 1 1 d . . . . .
N32 N 0.55340(10) 0.71805(9) 0.55620(14) 0.0211(6) Uani 1 1 d . . . . .
C30 C 0.51781(13) 0.84208(12) 0.58706(18) 0.0253(8) Uani 1 1 d . . . . .
H30 H 0.500537 0.855561 0.554287 0.030 Uiso 1 1 calc R U . . .
C31 C 0.52899(14) 0.86563(12) 0.64167(18) 0.0301(9) Uani 1 1 d . . . . .
H31 H 0.519515 0.894868 0.646615 0.036 Uiso 1 1 calc R U . . .
C32 C 0.55389(14) 0.84637(13) 0.68861(18) 0.0325(9) Uani 1 1 d . . . . .
H32 H 0.562423 0.862239 0.726373 0.039 Uiso 1 1 calc R U . . .
C33 C 0.56665(12) 0.80351(12) 0.68083(16) 0.0249(8) Uani 1 1 d . . . . .
H33 H 0.583636 0.789428 0.713373 0.030 Uiso 1 1 calc R U . . .
C34 C 0.55422(11) 0.78154(11) 0.62479(15) 0.0185(7) Uani 1 1 d . . . . .
C35 C 0.56606(11) 0.73519(11) 0.61338(16) 0.0187(7) Uani 1 1 d . . . . .
C36 C 0.58846(13) 0.71115(13) 0.65929(17) 0.0270(9) Uani 1 1 d . . . . .
H36 H 0.596672 0.723823 0.699843 0.032 Uiso 1 1 calc R U . . .
C37 C 0.59879(14) 0.66833(14) 0.64550(19) 0.0346(10) Uani 1 1 d . . . . .
H37 H 0.613916 0.651123 0.676702 0.042 Uiso 1 1 calc R U . . .
C38 C 0.58704(14) 0.65104(13) 0.5865(2) 0.0357(10) Uani 1 1 d . . . . .
H38 H 0.594665 0.622016 0.575403 0.043 Uiso 1 1 calc R U . . .
C39 C 0.56391(13) 0.67659(12) 0.54365(18) 0.0303(9) Uani 1 1 d . . . . .
H39 H 0.554967 0.664253 0.503216 0.036 Uiso 1 1 calc R U . . .
N41 N 0.52373(9) 0.29392(9) 0.19554(13) 0.0197(6) Uani 1 1 d . . . . .
N42 N 0.54697(9) 0.21173(9) 0.22613(13) 0.0200(6) Uani 1 1 d . . . . .
C40 C 0.51276(13) 0.33520(12) 0.18340(17) 0.0261(8) Uani 1 1 d . . . . .
H40 H 0.495050 0.350218 0.214090 0.031 Uiso 1 1 calc R U . . .
C41 C 0.52622(16) 0.35667(14) 0.1281(2) 0.0387(11) Uani 1 1 d . . . . .
H41 H 0.517357 0.385827 0.120295 0.046 Uiso 1 1 calc R U . . .
C42 C 0.55227(15) 0.33589(13) 0.08459(19) 0.0367(10) Uani 1 1 d . . . . .
H42 H 0.562412 0.350539 0.046617 0.044 Uiso 1 1 calc R U . . .
C43 C 0.56393(13) 0.29294(13) 0.09625(17) 0.0269(9) Uani 1 1 d . . . . .
H43 H 0.581913 0.277688 0.066193 0.032 Uiso 1 1 calc R U . . .
C44 C 0.54899(11) 0.27279(12) 0.15218(16) 0.0193(7) Uani 1 1 d . . . . .
C45 C 0.55991(11) 0.22663(11) 0.16752(16) 0.0182(7) Uani 1 1 d . . . . .
C46 C 0.58245(12) 0.20067(12) 0.12381(17) 0.0260(8) Uani 1 1 d . . . . .
H46 H 0.590955 0.211909 0.082451 0.031 Uiso 1 1 calc R U . . .
C47 C 0.59247(13) 0.15849(13) 0.14059(18) 0.0296(9) Uani 1 1 d . . . . .
H47 H 0.607876 0.140218 0.111111 0.036 Uiso 1 1 calc R U . . .
C48 C 0.57960(13) 0.14319(13) 0.20149(19) 0.0298(9) Uani 1 1 d . . . . .
H48 H 0.586416 0.114416 0.215017 0.036 Uiso 1 1 calc R U . . .
C49 C 0.55679(13) 0.17071(12) 0.24156(18) 0.0285(9) Uani 1 1 d . . . . .
H49 H 0.547417 0.159939 0.282779 0.034 Uiso 1 1 calc R U . . .
O11 O 0.01947(9) 0.65441(8) 0.41684(12) 0.0276(6) Uani 1 1 d . . . . .
O12 O 0.02219(9) 0.66455(8) 0.30870(12) 0.0263(6) Uani 1 1 d . . . . .
O13 O 0.00696(8) 0.29562(7) 0.27687(11) 0.0218(5) Uani 1 1 d . . . . .
O14 O 0.01484(9) 0.29613(8) 0.38542(11) 0.0253(6) Uani 1 1 d . . . . .
C101 C 0.02075(11) 0.64236(11) 0.35913(17) 0.0183(7) Uani 1 1 d . . . . .
C102 C 0.02056(12) 0.59347(11) 0.34969(16) 0.0184(7) Uani 1 1 d . . . . .
C103 C 0.05200(11) 0.56780(11) 0.37811(17) 0.0195(7) Uani 1 1 d . . . . .
C104 C 0.05107(11) 0.52321(11) 0.37420(17) 0.0211(7) Uani 1 1 d . . . . .
C105 C 0.01855(11) 0.50201(11) 0.33934(16) 0.0189(7) Uani 1 1 d . . . . .
C106 C -0.01200(11) 0.52804(11) 0.30879(16) 0.0185(7) Uani 1 1 d . . . . .
C107 C -0.01108(11) 0.57231(11) 0.31392(16) 0.0185(7) Uani 1 1 d . . . . .
C108 C 0.01092(11) 0.31325(10) 0.33158(16) 0.0176(7) Uani 1 1 d . . . . .
C109 C 0.01209(11) 0.36252(11) 0.33111(16) 0.0179(7) Uani 1 1 d . . . . .
C110 C 0.04734(12) 0.38508(11) 0.30655(16) 0.0191(7) Uani 1 1 d . . . . .
C111 C 0.04987(12) 0.42932(11) 0.30978(17) 0.0214(8) Uani 1 1 d . . . . .
C112 C 0.01634(12) 0.45409(10) 0.33633(16) 0.0189(7) Uani 1 1 d . . . . .
C113 C -0.01938(12) 0.43147(11) 0.35992(16) 0.0204(7) Uani 1 1 d . . . . .
C114 C -0.02102(12) 0.38700(11) 0.35835(17) 0.0199(7) Uani 1 1 d . . . . .
F11 F 0.08513(7) 0.58621(6) 0.41086(10) 0.0264(5) Uani 1 1 d . . . . .
F12 F 0.08154(7) 0.49997(7) 0.40493(11) 0.0301(5) Uani 1 1 d . . . . .
F13 F -0.04350(7) 0.50904(6) 0.27289(10) 0.0250(5) Uani 1 1 d . . . . .
F14 F -0.04258(7) 0.59543(6) 0.28439(10) 0.0270(5) Uani 1 1 d . . . . .
F15 F 0.08032(7) 0.36262(6) 0.27992(10) 0.0264(5) Uani 1 1 d . . . . .
F16 F 0.08506(7) 0.44971(6) 0.28621(10) 0.0295(5) Uani 1 1 d . . . . .
F17 F -0.05233(7) 0.45350(7) 0.38714(10) 0.0266(5) Uani 1 1 d . . . . .
F18 F -0.05601(7) 0.36675(7) 0.38363(11) 0.0288(5) Uani 1 1 d . . . . .
O21 O -0.00036(9) 0.15656(8) 0.31059(12) 0.0304(6) Uani 1 1 d . . . . .
O22 O -0.00135(9) 0.16469(8) 0.41912(12) 0.0254(6) Uani 1 1 d . . . . .
O23 O 0.00601(8) -0.20361(7) 0.43869(11) 0.0221(5) Uani 1 1 d . . . . .
O24 O 0.01106(9) -0.20232(7) 0.32868(11) 0.0242(6) Uani 1 1 d . . . . .
C201 C -0.00166(11) 0.14365(11) 0.36794(17) 0.0189(7) Uani 1 1 d . . . . .
C202 C -0.00320(12) 0.09432(11) 0.37332(16) 0.0192(7) Uani 1 1 d . . . . .
C203 C 0.02665(12) 0.06941(11) 0.33921(16) 0.0190(7) Uani 1 1 d . . . . .
C204 C 0.02476(12) 0.02483(11) 0.33992(16) 0.0198(7) Uani 1 1 d . . . . .
C205 C -0.00643(12) 0.00277(11) 0.37642(17) 0.0204(7) Uani 1 1 d . . . . .
C206 C -0.03647(12) 0.02764(12) 0.40933(17) 0.0232(8) Uani 1 1 d . . . . .
C207 C -0.03464(12) 0.07269(11) 0.40801(17) 0.0207(8) Uani 1 1 d . . . . .
C208 C 0.00638(11) -0.18570(10) 0.38329(16) 0.0180(7) Uani 1 1 d . . . . .
C209 C 0.00139(11) -0.13675(10) 0.38383(15) 0.0161(7) Uani 1 1 d . . . . .
C210 C 0.03347(11) -0.11033(11) 0.40959(17) 0.0197(7) Uani 1 1 d . . . . .
C211 C 0.03084(12) -0.06596(11) 0.40703(17) 0.0210(8) Uani 1 1 d . . . . .
C212 C -0.00513(12) -0.04528(11) 0.38004(16) 0.0201(7) Uani 1 1 d . . . . .
C213 C -0.03748(12) -0.07147(11) 0.35504(17) 0.0202(8) Uani 1 1 d . . . . .
C214 C -0.03420(12) -0.11611(11) 0.35648(16) 0.0201(8) Uani 1 1 d . . . . .
F21 F 0.05900(7) 0.08834(6) 0.30609(10) 0.0268(5) Uani 1 1 d . . . . .
F22 F 0.05360(7) 0.00210(6) 0.30460(10) 0.0251(5) Uani 1 1 d . . . . .
F23 F -0.06744(7) 0.00815(7) 0.44478(11) 0.0329(5) Uani 1 1 d . . . . .
F24 F -0.06574(7) 0.09477(7) 0.43985(11) 0.0307(5) Uani 1 1 d . . . . .
F25 F 0.06903(7) -0.12866(7) 0.43643(11) 0.0290(5) Uani 1 1 d . . . . .
F26 F 0.06324(7) -0.04201(7) 0.43173(11) 0.0304(5) Uani 1 1 d . . . . .
F27 F -0.07246(7) -0.05302(7) 0.32813(11) 0.0323(5) Uani 1 1 d . . . . .
F28 F -0.06625(7) -0.13992(7) 0.33004(11) 0.0304(5) Uani 1 1 d . . . . .
O31 O 0.44834(7) 0.76997(8) 0.47361(11) 0.0219(5) Uani 1 1 d . . . . .
O32 O 0.45391(7) 0.77689(8) 0.36474(11) 0.0218(5) Uani 1 1 d . . . . .
O33 O 0.08621(8) 0.73954(9) 0.41418(13) 0.0296(6) Uani 1 1 d . . . . .
O34 O 0.09238(8) 0.73462(9) 0.30543(13) 0.0296(6) Uani 1 1 d . . . . .
C301 C 0.43359(10) 0.77278(11) 0.41668(16) 0.0169(7) Uani 1 1 d . . . . .
C302 C 0.38431(11) 0.77029(12) 0.40929(16) 0.0193(7) Uani 1 1 d . . . . .
C303 C 0.35589(11) 0.79995(12) 0.43680(16) 0.0207(8) Uani 1 1 d . . . . .
C304 C 0.31190(11) 0.79714(12) 0.42758(17) 0.0218(8) Uani 1 1 d . . . . .
C305 C 0.29337(11) 0.76476(12) 0.39049(18) 0.0220(8) Uani 1 1 d . . . . .
C306 C 0.32164(11) 0.73529(12) 0.36258(17) 0.0221(8) Uani 1 1 d . . . . .
C307 C 0.36601(11) 0.73796(12) 0.37148(16) 0.0194(7) Uani 1 1 d . . . . .
C308 C 0.10645(11) 0.73941(12) 0.36173(19) 0.0224(8) Uani 1 1 d . . . . .
C309 C 0.15533(11) 0.74628(12) 0.36775(17) 0.0197(8) Uani 1 1 d . . . . .
C310 C 0.17547(12) 0.78263(13) 0.34316(19) 0.0253(8) Uani 1 1 d . . . . .
C311 C 0.21973(12) 0.78917(12) 0.35068(19) 0.0252(8) Uani 1 1 d . . . . .
C312 C 0.24557(11) 0.75950(12) 0.38247(18) 0.0224(8) Uani 1 1 d . . . . .
C313 C 0.22507(11) 0.72262(12) 0.40623(18) 0.0230(8) Uani 1 1 d . . . . .
C314 C 0.18131(11) 0.71637(12) 0.39917(18) 0.0227(8) Uani 1 1 d . . . . .
F31 F 0.37173(7) 0.83204(7) 0.47449(11) 0.0304(5) Uani 1 1 d . . . . .
F32 F 0.28594(7) 0.82659(7) 0.45701(11) 0.0318(5) Uani 1 1 d . . . . .
F33 F 0.30568(7) 0.70291(7) 0.32475(11) 0.0302(5) Uani 1 1 d . . . . .
F34 F 0.39104(6) 0.70750(7) 0.34331(10) 0.0262(5) Uani 1 1 d . . . . .
F35 F 0.15210(7) 0.81291(7) 0.31211(12) 0.0378(6) Uani 1 1 d . . . . .
F36 F 0.23783(7) 0.82497(8) 0.32508(12) 0.0392(6) Uani 1 1 d . . . . .
F37 F 0.24858(7) 0.69225(7) 0.43796(11) 0.0335(5) Uani 1 1 d . . . . .
F38 F 0.16375(7) 0.67967(7) 0.42290(12) 0.0315(5) Uani 1 1 d . . . . .
O41 O 0.44057(7) 0.25576(8) 0.30775(11) 0.0206(5) Uani 1 1 d . . . . .
O42 O 0.44258(8) 0.26575(8) 0.41650(11) 0.0235(5) Uani 1 1 d . . . . .
O43 O 0.07754(8) 0.22865(9) 0.31376(12) 0.0301(6) Uani 1 1 d . . . . .
O44 O 0.08003(8) 0.22052(8) 0.42243(13) 0.0259(6) Uani 1 1 d . . . . .
C401 C 0.42447(10) 0.25888(11) 0.36382(16) 0.0177(7) Uani 1 1 d . . . . .
C402 C 0.37512(10) 0.25280(11) 0.36605(16) 0.0167(7) Uani 1 1 d . . . . .
C403 C 0.35613(11) 0.22032(12) 0.40267(17) 0.0203(7) Uani 1 1 d . . . . .
C404 C 0.31177(11) 0.21459(12) 0.40383(17) 0.0209(8) Uani 1 1 d . . . . .
C405 C 0.28456(10) 0.24127(12) 0.36915(17) 0.0192(7) Uani 1 1 d . . . . .
C406 C 0.30323(11) 0.27415(12) 0.33272(17) 0.0202(7) Uani 1 1 d . . . . .
C407 C 0.34761(11) 0.27982(12) 0.33150(16) 0.0184(7) Uani 1 1 d . . . . .
C408 C 0.09591(11) 0.22538(11) 0.36733(18) 0.0195(7) Uani 1 1 d . . . . .
C409 C 0.14540(10) 0.22860(11) 0.36703(17) 0.0186(7) Uani 1 1 d . . . . .
C410 C 0.17150(11) 0.19802(12) 0.33799(18) 0.0225(8) Uani 1 1 d . . . . .
C411 C 0.21623(11) 0.20141(12) 0.33984(18) 0.0212(8) Uani 1 1 d . . . . .
C412 C 0.23634(11) 0.23588(12) 0.36969(17) 0.0207(7) Uani 1 1 d . . . . .
C413 C 0.20989(11) 0.26622(12) 0.39976(17) 0.0211(7) Uani 1 1 d . . . . .
C414 C 0.16555(11) 0.26252(12) 0.39849(17) 0.0200(7) Uani 1 1 d . . . . .
F41 F 0.38118(7) 0.19305(7) 0.43767(10) 0.0301(5) Uani 1 1 d . . . . .
F42 F 0.29491(7) 0.18214(7) 0.43989(11) 0.0302(5) Uani 1 1 d . . . . .
F43 F 0.27795(6) 0.30092(7) 0.29756(10) 0.0256(5) Uani 1 1 d . . . . .
F44 F 0.36391(6) 0.31261(7) 0.29562(10) 0.0255(5) Uani 1 1 d . . . . .
F45 F 0.15385(7) 0.16330(7) 0.30791(12) 0.0340(6) Uani 1 1 d . . . . .
F46 F 0.24041(7) 0.17074(7) 0.30993(11) 0.0324(5) Uani 1 1 d . . . . .
F47 F 0.22821(7) 0.30061(7) 0.43048(11) 0.0306(5) Uani 1 1 d . . . . .
F48 F 0.14153(6) 0.29349(7) 0.42769(10) 0.0266(5) Uani 1 1 d . . . . .

loop_
_atom_site_aniso_label
_atom_site_aniso_U_11
_atom_site_aniso_U_22
_atom_site_aniso_U_33
_atom_site_aniso_U_23
_atom_site_aniso_U_13
_atom_site_aniso_U_12
Cd1 0.01362(11) 0.01207(11) 0.01682(10) 0.00056(9) 0.00094(10) 0.00049(9)
Cd2 0.01340(11) 0.01181(11) 0.01754(10) -0.00034(9) -0.00038(9) 0.00027(9)
Cd3 0.01381(11) 0.01267(11) 0.01671(10) 0.00014(9) -0.00197(9) 0.00048(9)
Cd4 0.01193(11) 0.01337(11) 0.01757(10) 0.00036(9) 0.00180(9) 0.00028(9)
N11 0.0215(15) 0.0193(15) 0.0205(14) 0.0010(12) 0.0019(12) -0.0007(12)
N12 0.0205(16) 0.0269(17) 0.0215(14) 0.0015(13) -0.0008(13) 0.0035(13)
C10 0.0228(19) 0.035(2) 0.0260(18) 0.0002(17) 0.0026(16) 0.0018(17)
C11 0.0199(19) 0.052(3) 0.034(2) -0.006(2) 0.0044(17) -0.0018(19)
C12 0.030(2) 0.058(3) 0.0246(19) -0.004(2) 0.0063(18) -0.017(2)
C13 0.035(2) 0.040(2) 0.0187(17) 0.0028(17) -0.0021(17) -0.0157(19)
C14 0.0255(19) 0.0128(16) 0.0176(15) -0.0025(13) 0.0009(15) -0.0050(15)
C15 0.028(2) 0.0133(17) 0.0171(16) -0.0031(13) -0.0014(15) 0.0009(15)
C16 0.036(2) 0.027(2) 0.0203(18) -0.0004(16) -0.0006(16) 0.0072(18)
C17 0.048(3) 0.029(2) 0.0265(19) 0.0014(17) -0.0115(19) 0.013(2)
C18 0.027(2) 0.048(3) 0.034(2) -0.005(2) -0.0105(18) 0.018(2)
C19 0.029(2) 0.041(2) 0.031(2) 0.0004(19) 0.0023(18) 0.0134(19)
N21 0.0197(15) 0.0171(15) 0.0183(13) -0.0016(12) -0.0015(12) 0.0026(12)
N22 0.0210(16) 0.0208(16) 0.0269(15) 0.0005(13) 0.0030(13) 0.0028(13)
C20 0.0235(19) 0.030(2) 0.0257(18) -0.0053(16) -0.0016(15) 0.0046(17)
C21 0.0161(19) 0.048(3) 0.036(2) -0.002(2) -0.0068(17) 0.0028(18)
C22 0.031(2) 0.054(3) 0.026(2) -0.006(2) -0.0104(18) -0.005(2)
C23 0.031(2) 0.037(2) 0.0194(17) -0.0074(17) -0.0004(16) -0.0052(18)
C24 0.0230(19) 0.0146(16) 0.0186(16) 0.0013(14) 0.0025(15) -0.0052(14)
C25 0.0260(19) 0.0143(16) 0.0192(16) 0.0024(14) 0.0028(15) 0.0044(15)
C26 0.043(3) 0.034(2) 0.029(2) -0.0047(18) 0.0046(19) 0.011(2)
C27 0.049(3) 0.049(3) 0.037(2) -0.004(2) 0.017(2) 0.022(2)
C28 0.029(2) 0.040(2) 0.046(2) 0.003(2) 0.011(2) 0.0137(19)
C29 0.022(2) 0.040(2) 0.036(2) -0.0021(19) 0.0016(17) 0.0087(18)
N31 0.0175(15) 0.0205(15) 0.0210(14) -0.0001(12) -0.0007(12) 0.0027(12)
N32 0.0263(16) 0.0157(14) 0.0214(14) 0.0008(12) -0.0057(13) 0.0028(13)
C30 0.026(2) 0.0221(19) 0.0278(18) -0.0003(16) 0.0017(17) 0.0056(17)
C31 0.042(3) 0.0203(19) 0.0277(19) -0.0094(16) 0.0043(18) 0.0029(18)
C32 0.042(2) 0.029(2) 0.0263(19) -0.0098(17) -0.0056(18) -0.0006(19)
C33 0.028(2) 0.029(2) 0.0177(16) -0.0002(15) -0.0051(15) -0.0019(16)
C34 0.0158(17) 0.0206(18) 0.0190(16) 0.0008(14) 0.0035(14) 0.0001(14)
C35 0.0153(16) 0.0214(18) 0.0194(15) 0.0019(15) 0.0020(14) -0.0004(14)
C36 0.032(2) 0.027(2) 0.0224(18) 0.0011(16) -0.0092(16) 0.0040(17)
C37 0.039(2) 0.034(2) 0.031(2) 0.0076(18) -0.0076(18) 0.0153(19)
C38 0.048(3) 0.023(2) 0.036(2) 0.0000(18) -0.010(2) 0.0134(19)
C39 0.043(2) 0.0216(19) 0.0260(18) -0.0034(16) -0.0098(18) 0.0084(17)
N41 0.0204(15) 0.0184(14) 0.0204(13) 0.0011(12) -0.0009(13) 0.0027(12)
N42 0.0227(15) 0.0170(15) 0.0203(14) -0.0030(12) 0.0023(12) 0.0032(12)
C40 0.033(2) 0.0197(18) 0.0254(18) -0.0001(15) 0.0004(16) 0.0067(17)
C41 0.057(3) 0.027(2) 0.033(2) 0.0095(18) -0.001(2) 0.004(2)
C42 0.058(3) 0.027(2) 0.0249(19) 0.0054(18) 0.006(2) -0.003(2)
C43 0.030(2) 0.029(2) 0.0224(18) -0.0024(16) 0.0061(16) -0.0006(17)
C44 0.0156(16) 0.0248(19) 0.0175(15) -0.0011(14) -0.0021(14) -0.0020(15)
C45 0.0139(16) 0.0218(18) 0.0190(16) -0.0028(14) -0.0017(13) -0.0002(14)
C46 0.026(2) 0.031(2) 0.0208(17) -0.0023(16) 0.0035(16) 0.0036(16)
C47 0.029(2) 0.032(2) 0.0277(19) -0.0084(17) 0.0021(17) 0.0113(17)
C48 0.038(2) 0.0225(19) 0.0294(19) -0.0013(17) -0.0048(18) 0.0119(17)
C49 0.040(2) 0.0204(19) 0.0256(18) 0.0013(16) 0.0032(17) 0.0041(17)
O11 0.0429(17) 0.0155(12) 0.0243(13) -0.0042(10) -0.0075(13) 0.0058(12)
O12 0.0345(15) 0.0139(12) 0.0306(13) 0.0039(11) 0.0059(13) 0.0012(11)
O13 0.0331(14) 0.0124(11) 0.0200(11) -0.0006(10) -0.0031(11) -0.0002(10)
O14 0.0364(16) 0.0147(12) 0.0248(12) 0.0052(10) -0.0103(12) -0.0039(11)
C101 0.0141(16) 0.0112(16) 0.0295(18) -0.0008(14) 0.0001(16) 0.0001(14)
C102 0.0237(18) 0.0107(16) 0.0209(16) -0.0010(13) 0.0030(15) -0.0004(14)
C103 0.0194(17) 0.0127(17) 0.0264(18) -0.0015(15) -0.0037(15) 0.0003(14)
C104 0.0215(18) 0.0140(17) 0.0279(18) 0.0004(15) -0.0022(15) 0.0050(15)
C105 0.0227(18) 0.0113(16) 0.0227(16) -0.0006(14) 0.0048(15) 0.0026(14)
C106 0.0189(18) 0.0180(17) 0.0186(16) -0.0021(14) 0.0000(14) -0.0053(14)
C107 0.0207(18) 0.0132(16) 0.0215(17) 0.0014(13) -0.0030(14) 0.0040(14)
C108 0.0169(17) 0.0117(16) 0.0241(17) 0.0012(14) -0.0010(14) 0.0007(14)
C109 0.0218(18) 0.0137(16) 0.0183(15) 0.0010(13) -0.0045(15) 0.0005(14)
C110 0.0240(18) 0.0138(16) 0.0193(16) -0.0007(14) 0.0012(15) 0.0027(14)
C111 0.0224(19) 0.0174(18) 0.0245(18) 0.0008(15) 0.0006(15) -0.0028(15)
C112 0.027(2) 0.0098(16) 0.0200(16) -0.0005(13) 0.0001(16) 0.0022(15)
C113 0.0212(18) 0.0170(17) 0.0231(17) -0.0029(14) -0.0024(16) 0.0042(15)
C114 0.0182(17) 0.0168(17) 0.0247(17) 0.0022(14) -0.0026(16) -0.0042(15)
F11 0.0236(11) 0.0164(10) 0.0391(12) -0.0064(9) -0.0092(10) -0.0009(9)
F12 0.0295(12) 0.0166(11) 0.0443(13) 0.0007(10) -0.0131(10) 0.0082(9)
F13 0.0290(11) 0.0169(10) 0.0291(10) -0.0023(9) -0.0077(9) -0.0045(9)
F14 0.0247(11) 0.0184(10) 0.0378(12) 0.0024(9) -0.0118(10) 0.0022(9)
F15 0.0275(11) 0.0144(10) 0.0375(12) -0.0039(9) 0.0091(10) 0.0025(9)
F16 0.0299(12) 0.0161(10) 0.0424(13) -0.0020(10) 0.0149(10) -0.0053(9)
F17 0.0225(11) 0.0182(11) 0.0392(12) -0.0026(10) 0.0050(10) 0.0037(9)
F18 0.0219(11) 0.0190(11) 0.0454(13) 0.0039(10) 0.0072(10) -0.0029(9)
O21 0.0510(18) 0.0128(12) 0.0274(13) 0.0047(11) 0.0040(13) 0.0022(12)
O22 0.0322(15) 0.0157(12) 0.0283(13) -0.0049(11) -0.0028(12) -0.0018(11)
O23 0.0326(14) 0.0141(12) 0.0195(11) 0.0021(10) 0.0023(11) 0.0019(10)
O24 0.0372(16) 0.0151(12) 0.0203(11) -0.0030(10) 0.0107(11) -0.0004(11)
C201 0.0170(17) 0.0113(16) 0.0285(18) 0.0001(15) 0.0006(15) -0.0019(13)
C202 0.0261(19) 0.0118(16) 0.0197(17) 0.0000(14) -0.0053(15) -0.0002(14)
C203 0.0211(18) 0.0158(17) 0.0202(16) 0.0035(14) -0.0024(15) -0.0055(14)
C204 0.0208(18) 0.0177(17) 0.0210(16) -0.0056(14) -0.0045(15) 0.0029(15)
C205 0.0263(18) 0.0143(16) 0.0206(17) -0.0016(14) -0.0072(15) -0.0011(15)
C206 0.027(2) 0.0174(18) 0.0245(18) 0.0024(15) 0.0031(16) -0.0046(15)
C207 0.0253(19) 0.0143(17) 0.0227(17) -0.0040(15) 0.0018(15) 0.0001(15)
C208 0.0179(17) 0.0115(16) 0.0244(17) -0.0012(14) 0.0015(15) -0.0004(13)
C209 0.0221(18) 0.0106(16) 0.0157(15) -0.0007(13) 0.0039(14) 0.0000(14)
C210 0.0212(18) 0.0154(17) 0.0224(17) 0.0047(14) -0.0010(15) 0.0023(14)
C211 0.025(2) 0.0157(17) 0.0221(17) 0.0007(15) -0.0010(15) -0.0071(15)
C212 0.0277(19) 0.0133(17) 0.0193(16) 0.0011(14) -0.0002(15) -0.0015(15)
C213 0.0244(19) 0.0136(17) 0.0225(17) 0.0005(14) -0.0034(15) 0.0017(15)
C214 0.0239(19) 0.0180(18) 0.0185(16) -0.0026(14) -0.0030(15) -0.0065(15)
F21 0.0251(11) 0.0188(10) 0.0366(11) 0.0042(9) 0.0074(10) -0.0029(9)
F22 0.0263(11) 0.0163(10) 0.0326(11) -0.0031(9) 0.0024(10) 0.0041(9)
F23 0.0412(13) 0.0180(11) 0.0396(12) 0.0025(10) 0.0162(11) -0.0074(10)
F24 0.0349(13) 0.0171(10) 0.0402(12) -0.0045(10) 0.0131(11) 0.0018(9)
F25 0.0233(11) 0.0189(11) 0.0447(13) 0.0065(10) -0.0089(10) 0.0005(9)
F26 0.0310(12) 0.0180(11) 0.0424(13) 0.0035(10) -0.0131(10) -0.0093(10)
F27 0.0307(12) 0.0203(11) 0.0458(13) 0.0019(10) -0.0188(11) 0.0010(10)
F28 0.0320(12) 0.0169(11) 0.0422(12) -0.0030(10) -0.0135(10) -0.0061(9)
O31 0.0147(12) 0.0301(14) 0.0209(11) 0.0005(11) -0.0023(10) 0.0007(10)
O32 0.0140(11) 0.0289(14) 0.0225(12) 0.0003(11) 0.0010(10) -0.0004(10)
O33 0.0141(12) 0.0396(17) 0.0350(14) 0.0066(13) 0.0031(12) -0.0026(12)
O34 0.0157(12) 0.0392(16) 0.0339(14) 0.0018(13) -0.0045(12) -0.0044(12)
C301 0.0136(16) 0.0130(16) 0.0241(17) -0.0003(14) -0.0012(14) -0.0021(13)
C302 0.0144(16) 0.0231(19) 0.0203(16) 0.0037(15) 0.0009(14) -0.0003(14)
C303 0.0172(17) 0.0251(19) 0.0198(17) -0.0026(15) 0.0019(14) -0.0018(15)
C304 0.0137(17) 0.026(2) 0.0254(18) -0.0025(16) 0.0029(15) 0.0042(15)
C305 0.0119(16) 0.026(2) 0.0282(18) 0.0031(16) 0.0006(15) -0.0020(15)
C306 0.0192(17) 0.0233(19) 0.0237(17) -0.0015(16) 0.0003(15) -0.0038(15)
C307 0.0134(16) 0.0216(18) 0.0233(17) -0.0002(15) 0.0012(14) 0.0028(14)
C308 0.0131(17) 0.0150(17) 0.039(2) 0.0060(17) -0.0010(16) 0.0004(14)
C309 0.0119(16) 0.0220(19) 0.0250(18) -0.0022(15) -0.0002(14) 0.0008(14)
C310 0.0161(18) 0.026(2) 0.034(2) 0.0092(17) -0.0020(16) 0.0024(16)
C311 0.0175(18) 0.0221(19) 0.036(2) 0.0067(16) 0.0007(16) -0.0071(16)
C312 0.0118(16) 0.026(2) 0.0293(18) 0.0007(16) 0.0004(15) -0.0006(15)
C313 0.0153(17) 0.0243(19) 0.0293(18) 0.0035(16) -0.0006(15) 0.0053(15)
C314 0.0167(17) 0.0209(19) 0.0305(19) 0.0041(16) 0.0052(15) -0.0006(15)
F31 0.0195(11) 0.0334(12) 0.0381(12) -0.0140(10) -0.0027(10) -0.0017(9)
F32 0.0188(11) 0.0321(12) 0.0445(13) -0.0107(11) 0.0057(10) 0.0037(9)
F33 0.0199(11) 0.0295(12) 0.0414(12) -0.0119(11) -0.0038(10) -0.0067(10)
F34 0.0146(10) 0.0253(11) 0.0388(12) -0.0057(10) 0.0041(9) 0.0011(9)
F35 0.0181(11) 0.0323(13) 0.0630(16) 0.0252(12) -0.0087(11) -0.0009(10)
F36 0.0202(11) 0.0325(13) 0.0649(16) 0.0236(12) -0.0002(12) -0.0073(10)
F37 0.0158(11) 0.0329(13) 0.0519(14) 0.0164(11) -0.0026(10) 0.0054(9)
F38 0.0175(11) 0.0208(11) 0.0563(14) 0.0138(11) 0.0056(10) -0.0001(9)
O41 0.0135(12) 0.0289(14) 0.0193(11) -0.0024(11) 0.0004(10) -0.0006(10)
O42 0.0170(12) 0.0312(15) 0.0223(12) -0.0038(11) -0.0026(10) -0.0015(11)
O43 0.0145(12) 0.0440(17) 0.0317(14) -0.0067(13) -0.0060(11) 0.0023(12)
O44 0.0123(12) 0.0278(14) 0.0376(14) 0.0086(12) 0.0051(11) 0.0030(11)
C401 0.0114(16) 0.0180(17) 0.0238(17) 0.0006(15) -0.0015(14) -0.0010(14)
C402 0.0111(16) 0.0208(18) 0.0182(15) -0.0061(14) -0.0002(13) -0.0026(14)
C403 0.0150(17) 0.0218(18) 0.0240(17) -0.0006(16) -0.0020(14) 0.0016(15)
C404 0.0174(18) 0.0199(19) 0.0255(18) 0.0012(15) 0.0037(15) -0.0016(15)
C405 0.0103(16) 0.0214(18) 0.0260(17) -0.0037(16) 0.0037(14) 0.0005(14)
C406 0.0156(17) 0.0233(19) 0.0216(17) -0.0037(15) -0.0019(14) 0.0033(15)
C407 0.0154(16) 0.0203(18) 0.0195(16) -0.0014(15) 0.0035(14) -0.0035(14)
C408 0.0106(15) 0.0146(17) 0.0333(19) -0.0035(16) -0.0003(15) 0.0012(13)
C409 0.0114(15) 0.0208(19) 0.0237(17) 0.0021(15) 0.0006(14) 0.0006(14)
C410 0.0128(17) 0.0207(19) 0.034(2) -0.0040(16) -0.0024(16) -0.0032(14)
C411 0.0153(18) 0.0204(18) 0.0279(18) -0.0050(16) 0.0026(15) 0.0031(14)
C412 0.0118(16) 0.0253(19) 0.0251(17) 0.0019(16) -0.0001(15) -0.0012(15)
C413 0.0147(16) 0.0210(19) 0.0277(18) -0.0028(16) -0.0002(14) -0.0041(15)
C414 0.0152(17) 0.0198(18) 0.0250(17) -0.0026(15) 0.0042(14) 0.0017(15)
F41 0.0178(11) 0.0327(12) 0.0397(12) 0.0126(10) -0.0042(10) 0.0026(9)
F42 0.0177(11) 0.0290(12) 0.0439(13) 0.0118(10) 0.0033(10) -0.0063(9)
F43 0.0159(10) 0.0284(11) 0.0324(11) 0.0047(10) -0.0044(9) 0.0039(9)
F44 0.0194(10) 0.0277(11) 0.0293(11) 0.0075(10) 0.0043(9) -0.0015(9)
F45 0.0171(11) 0.0269(12) 0.0581(15) -0.0208(11) -0.0076(11) -0.0010(9)
F46 0.0162(10) 0.0314(12) 0.0497(13) -0.0185(11) 0.0026(10) 0.0052(9)
F47 0.0166(11) 0.0287(12) 0.0464(13) -0.0162(10) 0.0025(10) -0.0063(9)
F48 0.0166(10) 0.0227(11) 0.0405(12) -0.0099(10) 0.0063(9) 0.0023(9)

loop_
_atom_type_symbol
_atom_type_description
_atom_type_scat_dispersion_real
_atom_type_scat_dispersion_imag
_atom_type_scat_source
C C 0.0033 0.0016 'International Tables Vol C Tables 4.2.6.8 and 6.1.1.4'
H H 0.0000 0.0000 'International Tables Vol C Tables 4.2.6.8 and 6.1.1.4'
N N 0.0061 0.0033 'International Tables Vol C Tables 4.2.6.8 and 6.1.1.4'
O O 0.0106 0.0060 'International Tables Vol C Tables 4.2.6.8 and 6.1.1.4'
F F 0.0171 0.0103 'International Tables Vol C Tables 4.2.6.8 and 6.1.1.4'
Cd Cd -0.8075 1.2024 'International Tables Vol C Tables 4.2.6.8 and 6.1.1.4'

loop_
_geom_angle_atom_site_label_1
_geom_angle_atom_site_label_2
_geom_angle_atom_site_label_3
_geom_angle
_geom_angle_site_symmetry_1
_geom_angle_site_symmetry_3
_geom_angle_publ_flag
N11 Cd1 N12 69.67(10) . . ?
N11 Cd1 O32 84.38(9) . 6_465 ?
O11 Cd1 N11 100.79(10) . . ?
O11 Cd1 N12 82.42(10) . . ?
O11 Cd1 O23 156.90(8) . 1_565 ?
O11 Cd1 O32 81.33(9) . 6_465 ?
O11 Cd1 O33 95.04(10) . . ?
O23 Cd1 N11 91.29(9) 1_565 . ?
O23 Cd1 N12 120.43(9) 1_565 . ?
O23 Cd1 O32 80.34(9) 1_565 6_465 ?
O23 Cd1 O33 85.12(10) 1_565 . ?
O32 Cd1 N12 146.03(9) 6_465 . ?
O33 Cd1 N11 146.47(10) . . ?
O33 Cd1 N12 83.53(10) . . ?
O33 Cd1 O32 127.45(8) . 6_465 ?
N21 Cd2 N22 69.62(10) . . ?
N21 Cd2 O42 84.20(9) . 6_455 ?
N22 Cd2 O42 150.23(9) . 6_455 ?
O13 Cd2 N21 96.87(9) . . ?
O13 Cd2 N22 115.90(9) . . ?
O13 Cd2 O42 80.14(9) . 6_455 ?
O13 Cd2 O43 85.73(10) . . ?
O21 Cd2 N21 96.23(10) . . ?
O21 Cd2 N22 87.14(10) . . ?
O21 Cd2 O13 156.36(9) . . ?
O21 Cd2 O42 81.71(9) . 6_455 ?
O21 Cd2 O43 92.77(10) . . ?
O43 Cd2 N21 149.66(9) . . ?
O43 Cd2 N22 82.01(10) . . ?
O43 Cd2 O42 125.84(8) . 6_455 ?
N31 Cd3 N32 69.63(10) . . ?
O12 Cd3 N31 81.49(9) 6_565 . ?
O12 Cd3 N32 143.50(10) 6_565 . ?
O12 Cd3 O24 128.94(8) 6_565 6 ?
O24 Cd3 N31 149.34(9) 6 . ?
O24 Cd3 N32 83.19(9) 6 . ?
O31 Cd3 N31 97.02(9) . . ?
O31 Cd3 N32 118.48(9) . . ?
O31 Cd3 O12 86.00(9) . 6_565 ?
O31 Cd3 O24 83.36(9) . 6 ?
O31 Cd3 O34 159.36(9) . 6_565 ?
O34 Cd3 N31 99.27(10) 6_565 . ?
O34 Cd3 N32 79.34(10) 6_565 . ?
O34 Cd3 O12 83.97(10) 6_565 6_565 ?
O34 Cd3 O24 89.01(10) 6_565 6 ?
N41 Cd4 N42 69.69(10) . . ?
N41 Cd4 O22 84.97(9) . 6 ?
O14 Cd4 N41 148.89(9) 6 . ?
O14 Cd4 N42 79.32(9) 6 . ?
O14 Cd4 O22 125.69(8) 6 6 ?
O22 Cd4 N42 151.15(9) 6 . ?
O41 Cd4 N41 106.66(9) . . ?
O41 Cd4 N42 115.31(9) . . ?
O41 Cd4 O14 83.90(9) . 6 ?
O41 Cd4 O22 84.41(9) . 6 ?
O41 Cd4 O44 157.40(9) . 6 ?
O44 Cd4 N41 90.81(10) 6 . ?
O44 Cd4 N42 83.83(10) 6 . ?
O44 Cd4 O14 88.38(9) 6 6 ?
O44 Cd4 O22 82.95(9) 6 6 ?
C10 N11 Cd1 122.5(2) . . ?
C10 N11 C14 118.3(3) . . ?
C14 N11 Cd1 118.8(2) . . ?
C15 N12 Cd1 118.4(2) . . ?
C15 N12 C19 118.5(3) . . ?
C19 N12 Cd1 123.0(2) . . ?
N11 C10 H10 118.5 . . ?
N11 C10 C11 123.1(4) . . ?
C11 C10 H10 118.5 . . ?
C10 C11 H11 120.9 . . ?
C10 C11 C12 118.3(4) . . ?
C12 C11 H11 120.9 . . ?
C11 C12 H12 120.5 . . ?
C13 C12 C11 119.1(4) . . ?
C13 C12 H12 120.5 . . ?
C12 C13 H13 120.0 . . ?
C12 C13 C14 119.9(4) . . ?
C14 C13 H13 120.0 . . ?
N11 C14 C13 121.3(4) . . ?
N11 C14 C15 116.2(3) . . ?
C13 C14 C15 122.5(3) . . ?
N12 C15 C14 116.0(3) . . ?
N12 C15 C16 122.0(3) . . ?
C16 C15 C14 122.0(3) . . ?
C15 C16 H16 120.7 . . ?
C15 C16 C17 118.6(4) . . ?
C17 C16 H16 120.7 . . ?
C16 C17 H17 120.4 . . ?
C18 C17 C16 119.2(4) . . ?
C18 C17 H17 120.4 . . ?
C17 C18 H18 120.7 . . ?
C17 C18 C19 118.6(4) . . ?
C19 C18 H18 120.7 . . ?
N12 C19 C18 123.1(4) . . ?
N12 C19 H19 118.4 . . ?
C18 C19 H19 118.4 . . ?
C20 N21 Cd2 122.5(2) . . ?
C20 N21 C24 118.7(3) . . ?
C24 N21 Cd2 118.6(2) . . ?
C25 N22 Cd2 118.1(2) . . ?
C25 N22 C29 118.7(3) . . ?
C29 N22 Cd2 123.1(2) . . ?
N21 C20 H20 118.5 . . ?
N21 C20 C21 122.9(3) . . ?
C21 C20 H20 118.5 . . ?
C20 C21 H21 120.8 . . ?
C20 C21 C22 118.4(4) . . ?
C22 C21 H21 120.8 . . ?
C21 C22 H22 120.4 . . ?
C23 C22 C21 119.1(4) . . ?
C23 C22 H22 120.4 . . ?
C22 C23 H23 120.0 . . ?
C22 C23 C24 119.9(4) . . ?
C24 C23 H23 120.0 . . ?
N21 C24 C23 120.8(3) . . ?
N21 C24 C25 116.8(3) . . ?
C23 C24 C25 122.4(3) . . ?
N22 C25 C24 116.6(3) . . ?
N22 C25 C26 121.8(3) . . ?
C26 C25 C24 121.6(3) . . ?
C25 C26 H26 120.9 . . ?
C27 C26 C25 118.2(4) . . ?
C27 C26 H26 120.9 . . ?
C26 C27 H27 120.0 . . ?
C28 C27 C26 120.0(4) . . ?
C28 C27 H27 120.0 . . ?
C27 C28 H28 120.6 . . ?
C27 C28 C29 118.8(4) . . ?
C29 C28 H28 120.6 . . ?
N22 C29 C28 122.6(4) . . ?
N22 C29 H29 118.7 . . ?
C28 C29 H29 118.7 . . ?
C30 N31 Cd3 121.7(2) . . ?
C34 N31 Cd3 118.5(2) . . ?
C34 N31 C30 119.0(3) . . ?
C35 N32 Cd3 117.6(2) . . ?
C39 N32 Cd3 123.8(2) . . ?
C39 N32 C35 118.1(3) . . ?
N31 C30 H30 118.9 . . ?
N31 C30 C31 122.3(4) . . ?
C31 C30 H30 118.9 . . ?
C30 C31 H31 120.5 . . ?
C32 C31 C30 118.9(4) . . ?
C32 C31 H31 120.5 . . ?
C31 C32 H32 120.3 . . ?
C31 C32 C33 119.5(3) . . ?
C33 C32 H32 120.3 . . ?
C32 C33 H33 120.6 . . ?
C32 C33 C34 118.8(3) . . ?
C34 C33 H33 120.6 . . ?
N31 C34 C33 121.5(3) . . ?
N31 C34 C35 116.5(3) . . ?
C33 C34 C35 122.0(3) . . ?
N32 C35 C34 116.2(3) . . ?
N32 C35 C36 121.9(3) . . ?
C36 C35 C34 121.9(3) . . ?
C35 C36 H36 120.5 . . ?
C35 C36 C37 119.1(3) . . ?
C37 C36 H36 120.5 . . ?
C36 C37 H37 120.4 . . ?
C38 C37 C36 119.3(4) . . ?
C38 C37 H37 120.4 . . ?
C37 C38 H38 120.7 . . ?
C37 C38 C39 118.5(4) . . ?
C39 C38 H38 120.7 . . ?
N32 C39 C38 123.1(3) . . ?
N32 C39 H39 118.5 . . ?
C38 C39 H39 118.5 . . ?
C40 N41 Cd4 120.7(2) . . ?
C40 N41 C44 118.8(3) . . ?
C44 N41 Cd4 119.3(2) . . ?
C45 N42 Cd4 116.4(2) . . ?
C49 N42 Cd4 125.7(2) . . ?
C49 N42 C45 117.8(3) . . ?
N41 C40 H40 118.9 . . ?
N41 C40 C41 122.2(4) . . ?
C41 C40 H40 118.9 . . ?
C40 C41 H41 120.3 . . ?
C42 C41 C40 119.4(4) . . ?
C42 C41 H41 120.3 . . ?
C41 C42 H42 120.4 . . ?
C41 C42 C43 119.2(4) . . ?
C43 C42 H42 120.4 . . ?
C42 C43 H43 120.6 . . ?
C44 C43 C42 118.9(4) . . ?
C44 C43 H43 120.6 . . ?
N41 C44 C43 121.4(3) . . ?
N41 C44 C45 116.8(3) . . ?
C43 C44 C45 121.8(3) . . ?
N42 C45 C44 116.4(3) . . ?
N42 C45 C46 121.9(3) . . ?
C46 C45 C44 121.7(3) . . ?
C45 C46 H46 120.2 . . ?
C47 C46 C45 119.6(3) . . ?
C47 C46 H46 120.2 . . ?
C46 C47 H47 120.7 . . ?
C46 C47 C48 118.6(3) . . ?
C48 C47 H47 120.7 . . ?
C47 C48 H48 120.9 . . ?
C49 C48 C47 118.2(4) . . ?
C49 C48 H48 120.9 . . ?
N42 C49 C48 123.9(4) . . ?
N42 C49 H49 118.1 . . ?
C48 C49 H49 118.1 . . ?
C101 O11 Cd1 124.2(2) . . ?
C101 O12 Cd3 142.9(2) . 6_465 ?
C108 O13 Cd2 117.6(2) . . ?
C108 O14 Cd4 151.3(2) . 6_455 ?
O11 C101 C102 114.7(3) . . ?
O12 C101 O11 129.1(3) . . ?
O12 C101 C102 116.2(3) . . ?
C103 C102 C101 120.8(3) . . ?
C103 C102 C107 116.6(3) . . ?
C107 C102 C101 122.5(3) . . ?
C104 C103 C102 122.2(3) . . ?
F11 C103 C102 120.1(3) . . ?
F11 C103 C104 117.7(3) . . ?
C103 C104 C105 120.8(3) . . ?
F12 C104 C103 119.5(3) . . ?
F12 C104 C105 119.7(3) . . ?
C104 C105 C112 121.5(3) . . ?
C106 C105 C104 116.7(3) . . ?
C106 C105 C112 121.8(3) . . ?
C107 C106 C105 121.9(3) . . ?
F13 C106 C105 118.9(3) . . ?
F13 C106 C107 119.2(3) . . ?
C106 C107 C102 121.7(3) . . ?
F14 C107 C102 119.8(3) . . ?
F14 C107 C106 118.5(3) . . ?
O13 C108 C109 115.5(3) . . ?
O14 C108 O13 128.9(3) . . ?
O14 C108 C109 115.6(3) . . ?
C110 C109 C108 121.5(3) . . ?
C110 C109 C114 116.8(3) . . ?
C114 C109 C108 121.6(3) . . ?
C111 C110 C109 121.9(3) . . ?
F15 C110 C109 118.8(3) . . ?
F15 C110 C111 119.3(3) . . ?
C110 C111 C112 121.5(3) . . ?
F16 C111 C110 119.7(3) . . ?
F16 C111 C112 118.8(3) . . ?
C111 C112 C105 121.9(3) . . ?
C113 C112 C105 121.5(3) . . ?
C113 C112 C111 116.6(3) . . ?
C114 C113 C112 121.5(3) . . ?
F17 C113 C112 119.3(3) . . ?
F17 C113 C114 119.1(3) . . ?
C113 C114 C109 121.7(3) . . ?
F18 C114 C109 119.4(3) . . ?
F18 C114 C113 118.8(3) . . ?
C201 O21 Cd2 129.2(2) . . ?
C201 O22 Cd4 138.1(2) . 6_455 ?
C208 O23 Cd1 120.5(2) . 1_545 ?
C208 O24 Cd3 146.0(2) . 6_455 ?
O21 C201 C202 112.9(3) . . ?
O22 C201 O21 129.6(3) . . ?
O22 C201 C202 117.6(3) . . ?
C203 C202 C201 119.7(3) . . ?
C207 C202 C201 122.9(3) . . ?
C207 C202 C203 117.4(3) . . ?
C204 C203 C202 121.3(3) . . ?
F21 C203 C202 120.5(3) . . ?
F21 C203 C204 118.2(3) . . ?
C203 C204 C205 121.4(3) . . ?
F22 C204 C203 119.2(3) . . ?
F22 C204 C205 119.4(3) . . ?
C204 C205 C212 119.7(3) . . ?
C206 C205 C204 117.0(3) . . ?
C206 C205 C212 123.3(3) . . ?
C205 C206 C207 121.2(3) . . ?
F23 C206 C205 119.6(3) . . ?
F23 C206 C207 119.1(3) . . ?
C202 C207 C206 121.6(3) . . ?
F24 C207 C202 120.5(3) . . ?
F24 C207 C206 117.9(3) . . ?
O23 C208 C209 115.3(3) . . ?
O24 C208 O23 129.2(3) . . ?
O24 C208 C209 115.4(3) . . ?
C210 C209 C208 121.0(3) . . ?
C210 C209 C214 116.7(3) . . ?
C214 C209 C208 122.3(3) . . ?
C211 C210 C209 122.0(3) . . ?
F25 C210 C209 119.3(3) . . ?
F25 C210 C211 118.8(3) . . ?
C210 C211 C212 121.2(3) . . ?
F26 C211 C210 119.4(3) . . ?
F26 C211 C212 119.4(3) . . ?
C211 C212 C205 119.9(3) . . ?
C213 C212 C205 123.0(3) . . ?
C213 C212 C211 117.0(3) . . ?
C214 C213 C212 121.4(3) . . ?
F27 C213 C212 119.1(3) . . ?
F27 C213 C214 119.5(3) . . ?
C213 C214 C209 121.6(3) . . ?
F28 C214 C209 119.6(3) . . ?
F28 C214 C213 118.8(3) . . ?
C301 O31 Cd3 114.0(2) . . ?
C301 O32 Cd1 153.1(2) . 6_565 ?
C308 O33 Cd1 137.0(2) . . ?
C308 O34 Cd3 128.1(2) . 6_465 ?
O31 C301 C302 116.7(3) . . ?
O32 C301 O31 128.4(3) . . ?
O32 C301 C302 114.9(3) . . ?
C303 C302 C301 123.7(3) . . ?
C307 C302 C301 119.8(3) . . ?
C307 C302 C303 116.5(3) . . ?
C304 C303 C302 121.8(3) . . ?
F31 C303 C302 119.3(3) . . ?
F31 C303 C304 118.9(3) . . ?
C303 C304 C305 122.1(3) . . ?
F32 C304 C303 118.7(3) . . ?
F32 C304 C305 119.2(3) . . ?
C304 C305 C306 116.3(3) . . ?
C304 C305 C312 123.3(3) . . ?
C306 C305 C312 120.4(3) . . ?
C307 C306 C305 122.0(3) . . ?
F33 C306 C305 119.5(3) . . ?
F33 C306 C307 118.6(3) . . ?
C306 C307 C302 121.4(3) . . ?
F34 C307 C302 120.6(3) . . ?
F34 C307 C306 118.0(3) . . ?
O33 C308 C309 115.1(3) . . ?
O34 C308 O33 129.0(3) . . ?
O34 C308 C309 115.9(3) . . ?
C310 C309 C308 121.9(3) . . ?
C310 C309 C314 116.9(3) . . ?
C314 C309 C308 121.2(3) . . ?
C309 C310 C311 121.4(3) . . ?
F35 C310 C309 119.9(3) . . ?
F35 C310 C311 118.7(3) . . ?
C312 C311 C310 121.6(3) . . ?
F36 C311 C310 119.0(3) . . ?
F36 C311 C312 119.4(3) . . ?
C311 C312 C305 123.5(3) . . ?
C311 C312 C313 116.5(3) . . ?
C313 C312 C305 120.0(3) . . ?
C314 C313 C312 121.7(3) . . ?
F37 C313 C312 119.5(3) . . ?
F37 C313 C314 118.8(3) . . ?
C313 C314 C309 121.8(3) . . ?
F38 C314 C309 119.8(3) . . ?
F38 C314 C313 118.4(3) . . ?
C401 O41 Cd4 118.1(2) . . ?
C401 O42 Cd2 149.3(2) . 6 ?
C408 O43 Cd2 137.6(2) . . ?
C408 O44 Cd4 126.5(2) . 6_455 ?
O41 C401 C402 114.2(3) . . ?
O42 C401 O41 129.4(3) . . ?
O42 C401 C402 116.3(3) . . ?
C403 C402 C401 121.7(3) . . ?
C403 C402 C407 117.1(3) . . ?
C407 C402 C401 121.3(3) . . ?
C404 C403 C402 121.5(3) . . ?
F41 C403 C402 119.9(3) . . ?
F41 C403 C404 118.6(3) . . ?
C405 C404 C403 121.3(3) . . ?
F42 C404 C403 119.1(3) . . ?
F42 C404 C405 119.5(3) . . ?
C404 C405 C406 117.6(3) . . ?
C404 C405 C412 122.4(3) . . ?
C406 C405 C412 119.9(3) . . ?
C407 C406 C405 121.0(3) . . ?
F43 C406 C405 119.8(3) . . ?
F43 C406 C407 119.2(3) . . ?
C406 C407 C402 121.5(3) . . ?
F44 C407 C402 120.2(3) . . ?
F44 C407 C406 118.3(3) . . ?
O43 C408 O44 129.5(3) . . ?
O43 C408 C409 116.5(3) . . ?
O44 C408 C409 113.9(3) . . ?
C410 C409 C408 122.7(3) . . ?
C410 C409 C414 117.4(3) . . ?
C414 C409 C408 119.9(3) . . ?
C409 C410 C411 121.3(3) . . ?
F45 C410 C409 120.4(3) . . ?
F45 C410 C411 118.3(3) . . ?
C412 C411 C410 121.4(3) . . ?
F46 C411 C410 119.0(3) . . ?
F46 C411 C412 119.6(3) . . ?
C411 C412 C405 122.1(3) . . ?
C411 C412 C413 117.0(3) . . ?
C413 C412 C405 120.9(3) . . ?
C414 C413 C412 121.5(3) . . ?
F47 C413 C412 119.3(3) . . ?
F47 C413 C414 119.3(3) . . ?
C413 C414 C409 121.4(3) . . ?
F48 C414 C409 119.9(3) . . ?
F48 C414 C413 118.7(3) . . ?

loop_
_geom_bond_atom_site_label_1
_geom_bond_atom_site_label_2
_geom_bond_distance
_geom_bond_site_symmetry_2
_geom_bond_publ_flag
Cd1 N11 2.323(3) . ?
Cd1 N12 2.360(3) . ?
Cd1 O11 2.238(2) . ?
Cd1 O23 2.258(2) 1_565 ?
Cd1 O32 2.347(2) 6_465 ?
Cd1 O33 2.270(2) . ?
Cd2 N21 2.335(3) . ?
Cd2 N22 2.364(3) . ?
Cd2 O13 2.228(2) . ?
Cd2 O21 2.201(2) . ?
Cd2 O42 2.380(2) 6_455 ?
Cd2 O43 2.305(2) . ?
Cd3 N31 2.328(3) . ?
Cd3 N32 2.360(3) . ?
Cd3 O12 2.284(2) 6_565 ?
Cd3 O24 2.288(2) 6 ?
Cd3 O31 2.268(2) . ?
Cd3 O34 2.274(2) 6_565 ?
Cd4 N41 2.308(3) . ?
Cd4 N42 2.413(3) . ?
Cd4 O14 2.297(2) 6 ?
Cd4 O22 2.343(2) 6 ?
Cd4 O41 2.216(2) . ?
Cd4 O44 2.237(2) 6 ?
N11 C10 1.334(4) . ?
N11 C14 1.343(4) . ?
N12 C15 1.330(4) . ?
N12 C19 1.330(5) . ?
C10 H10 0.9500 . ?
C10 C11 1.368(5) . ?
C11 H11 0.9500 . ?
C11 C12 1.381(6) . ?
C12 H12 0.9500 . ?
C12 C13 1.360(6) . ?
C13 H13 0.9500 . ?
C13 C14 1.375(5) . ?
C14 C15 1.496(5) . ?
C15 C16 1.385(5) . ?
C16 H16 0.9500 . ?
C16 C17 1.391(6) . ?
C17 H17 0.9500 . ?
C17 C18 1.360(6) . ?
C18 H18 0.9500 . ?
C18 C19 1.378(5) . ?
C19 H19 0.9500 . ?
N21 C20 1.331(4) . ?
N21 C24 1.344(4) . ?
N22 C25 1.333(4) . ?
N22 C29 1.343(5) . ?
C20 H20 0.9500 . ?
C20 C21 1.373(5) . ?
C21 H21 0.9500 . ?
C21 C22 1.381(6) . ?
C22 H22 0.9500 . ?
C22 C23 1.359(6) . ?
C23 H23 0.9500 . ?
C23 C24 1.389(5) . ?
C24 C25 1.480(5) . ?
C25 C26 1.390(5) . ?
C26 H26 0.9500 . ?
C26 C27 1.382(6) . ?
C27 H27 0.9500 . ?
C27 C28 1.362(6) . ?
C28 H28 0.9500 . ?
C28 C29 1.367(6) . ?
C29 H29 0.9500 . ?
N31 C30 1.339(4) . ?
N31 C34 1.334(4) . ?
N32 C35 1.340(4) . ?
N32 C39 1.339(5) . ?
C30 H30 0.9500 . ?
C30 C31 1.374(5) . ?
C31 H31 0.9500 . ?
C31 C32 1.363(6) . ?
C32 H32 0.9500 . ?
C32 C33 1.383(5) . ?
C33 H33 0.9500 . ?
C33 C34 1.383(5) . ?
C34 C35 1.489(5) . ?
C35 C36 1.378(5) . ?
C36 H36 0.9500 . ?
C36 C37 1.383(5) . ?
C37 H37 0.9500 . ?
C37 C38 1.366(6) . ?
C38 H38 0.9500 . ?
C38 C39 1.375(5) . ?
C39 H39 0.9500 . ?
N41 C40 1.336(4) . ?
N41 C44 1.345(4) . ?
N42 C45 1.343(4) . ?
N42 C49 1.334(4) . ?
C40 H40 0.9500 . ?
C40 C41 1.373(5) . ?
C41 H41 0.9500 . ?
C41 C42 1.356(6) . ?
C42 H42 0.9500 . ?
C42 C43 1.388(6) . ?
C43 H43 0.9500 . ?
C43 C44 1.379(5) . ?
C44 C45 1.491(5) . ?
C45 C46 1.384(5) . ?
C46 H46 0.9500 . ?
C46 C47 1.376(5) . ?
C47 H47 0.9500 . ?
C47 C48 1.388(5) . ?
C48 H48 0.9500 . ?
C48 C49 1.370(5) . ?
C49 H49 0.9500 . ?
O11 C101 1.237(4) . ?
O12 C101 1.237(4) . ?
O13 C108 1.249(4) . ?
O14 C108 1.226(4) . ?
C101 C102 1.515(4) . ?
C102 C103 1.376(5) . ?
C102 C107 1.380(5) . ?
C103 C104 1.373(5) . ?
C103 F11 1.344(4) . ?
C104 C105 1.390(5) . ?
C104 F12 1.335(4) . ?
C105 C106 1.383(5) . ?
C105 C112 1.475(4) . ?
C106 C107 1.365(5) . ?
C106 F13 1.348(4) . ?
C107 F14 1.344(4) . ?
C108 C109 1.515(4) . ?
C109 C110 1.381(5) . ?
C109 C114 1.382(5) . ?
C110 C111 1.364(5) . ?
C110 F15 1.342(4) . ?
C111 C112 1.391(5) . ?
C111 F16 1.340(4) . ?
C112 C113 1.386(5) . ?
C113 C114 1.368(5) . ?
C113 F17 1.339(4) . ?
C114 F18 1.346(4) . ?
O21 C201 1.238(4) . ?
O22 C201 1.230(4) . ?
O23 C208 1.259(4) . ?
O24 C208 1.236(4) . ?
C201 C202 1.521(5) . ?
C202 C203 1.383(5) . ?
C202 C207 1.371(5) . ?
C203 C204 1.371(5) . ?
C203 F21 1.336(4) . ?
C204 C205 1.391(5) . ?
C204 F22 1.340(4) . ?
C205 C206 1.375(5) . ?
C205 C212 1.479(5) . ?
C206 C207 1.386(5) . ?
C206 F23 1.338(4) . ?
C207 F24 1.341(4) . ?
C208 C209 1.512(4) . ?
C209 C210 1.381(5) . ?
C209 C214 1.383(5) . ?
C210 C211 1.367(5) . ?
C210 F25 1.346(4) . ?
C211 C212 1.389(5) . ?
C211 F26 1.337(4) . ?
C212 C213 1.377(5) . ?
C213 C214 1.376(5) . ?
C213 F27 1.334(4) . ?
C214 F28 1.341(4) . ?
O31 C301 1.252(4) . ?
O32 C301 1.238(4) . ?
O33 C308 1.239(4) . ?
O34 C308 1.238(4) . ?
C301 C302 1.524(4) . ?
C302 C303 1.382(5) . ?
C302 C307 1.379(5) . ?
C303 C304 1.368(5) . ?
C303 F31 1.343(4) . ?
C304 C305 1.374(5) . ?
C304 F32 1.348(4) . ?
C305 C306 1.379(5) . ?
C305 C312 1.487(5) . ?
C306 C307 1.378(5) . ?
C306 F33 1.352(4) . ?
C307 F34 1.341(4) . ?
C308 C309 1.522(5) . ?
C309 C310 1.372(5) . ?
C309 C314 1.376(5) . ?
C310 C311 1.384(5) . ?
C310 F35 1.336(4) . ?
C311 C312 1.373(5) . ?
C311 F36 1.339(4) . ?
C312 C313 1.385(5) . ?
C313 C314 1.366(5) . ?
C313 F37 1.347(4) . ?
C314 F38 1.341(4) . ?
O41 C401 1.252(4) . ?
O42 C401 1.230(4) . ?
O43 C408 1.236(4) . ?
O44 C408 1.237(4) . ?
C401 C402 1.529(4) . ?
C402 C403 1.377(5) . ?
C402 C407 1.379(5) . ?
C403 C404 1.375(5) . ?
C403 F41 1.344(4) . ?
C404 C405 1.369(5) . ?
C404 F42 1.344(4) . ?
C405 C406 1.380(5) . ?
C405 C412 1.491(4) . ?
C406 C407 1.375(5) . ?
C406 F43 1.340(4) . ?
C407 F44 1.343(4) . ?
C408 C409 1.524(4) . ?
C409 C410 1.371(5) . ?
C409 C414 1.372(5) . ?
C410 C411 1.379(5) . ?
C410 F45 1.346(4) . ?
C411 C412 1.370(5) . ?
C411 F46 1.347(4) . ?
C412 C413 1.382(5) . ?
C413 C414 1.368(5) . ?
C413 F47 1.352(4) . ?
C414 F48 1.344(4) . ?
